data_4510185
loop_
_publ_author_name
'Pham, Phuong-Truc T.'
'Bader, Mamoun M.'

_publ_section_title
;
 Inter- and Intramolecular Interactions in Some Bromo- and
 Tricyanovinyl-Substituted Thiophenes and Ethylenedioxythiophenes
;
_journal_issue 3
_journal_name_full 'Crystal Growth &amp; Design'
_journal_page_first 916
_journal_paper_doi 10.1021/cg401513n
_journal_volume 14
_journal_year 2014
_chemical_formula_sum 'C13 H5 Br N3 S2'
_chemical_formula_weight 347.23
_chemical_name_systematic
; 
 ? 
;
_space_group_IT_number 14
_symmetry_space_group_name_Hall '-P 2yn'
_symmetry_space_group_name_H-M 'P 1 21/n 1'
_atom_sites_solution_hydrogens geom
_atom_sites_solution_primary direct
_atom_sites_solution_secondary difmap
_audit_creation_method SHELXL-97
_cell_angle_alpha 90.00
_cell_angle_beta 92.378(2)
_cell_angle_gamma 90.00
_cell_formula_units_Z 4
_cell_length_a 9.1417(7)
_cell_length_b 12.9641(10)
_cell_length_c 10.8000(9)
_cell_measurement_temperature 273(2)
_cell_volume 1278.85(18)
_computing_structure_refinement 'SHELXL-97 (Sheldrick, 1997)'
_computing_structure_solution 'SHELXS-97 (Sheldrick, 1990)'
_diffrn_ambient_temperature 273(2)
_diffrn_measured_fraction_theta_full 0.995
_diffrn_measured_fraction_theta_max 0.995
_diffrn_radiation_monochromator graphite
_diffrn_radiation_source 'fine-focus sealed tube'
_diffrn_radiation_type MoK\a
_diffrn_radiation_wavelength 0.71073
_diffrn_reflns_av_R_equivalents 0.0165
_diffrn_reflns_av_sigmaI/netI 0.0225
_diffrn_reflns_limit_h_max 8
_diffrn_reflns_limit_h_min -10
_diffrn_reflns_limit_k_max 13
_diffrn_reflns_limit_k_min -15
_diffrn_reflns_limit_l_max 12
_diffrn_reflns_limit_l_min -11
_diffrn_reflns_number 4878
_diffrn_reflns_theta_full 25.06
_diffrn_reflns_theta_max 25.06
_diffrn_reflns_theta_min 2.46
_exptl_absorpt_coefficient_mu 3.527
_exptl_crystal_density_diffrn 1.803
_exptl_crystal_density_method 'not measured'
_exptl_crystal_F_000 684
_refine_diff_density_max 0.362
_refine_diff_density_min -0.891
_refine_diff_density_rms 0.089
_refine_ls_extinction_method none
_refine_ls_goodness_of_fit_ref 1.015
_refine_ls_hydrogen_treatment mixed
_refine_ls_matrix_type full
_refine_ls_number_parameters 172
_refine_ls_number_reflns 2254
_refine_ls_number_restraints 0
_refine_ls_restrained_S_all 1.015
_refine_ls_R_factor_all 0.0329
_refine_ls_R_factor_gt 0.0299
_refine_ls_shift/su_max 0.001
_refine_ls_shift/su_mean 0.000
_refine_ls_structure_factor_coef Fsqd
_refine_ls_weighting_details 'calc w=1/[\s^2^(Fo^2^)+(0.1000P)^2^+0.0000P] where P=(Fo^2^+2Fc^2^)/3'
_refine_ls_weighting_scheme calc
_refine_ls_wR_factor_gt 0.1153
_refine_ls_wR_factor_ref 0.1178
_reflns_number_gt 2082
_reflns_number_total 2254
_reflns_threshold_expression >2sigma(I)
_cod_data_source_file cg401513n_si_012.cif
_cod_data_source_block x:\ward\04167\work\04167m
_cod_depositor_comments
;
The following automatic conversions were performed:
'_atom_site_symetry_multiplicity' tag replaced with
'_atom_site_symmetry_multiplicity'.

Automatic conversion script
Id: cif_correct_tags 1440 2010-10-19 06:21:57Z saulius 
;
_cod_database_code 4510185

loop_
_symmetry_equiv_pos_as_xyz
'x, y, z'
'-x+1/2, y+1/2, -z+1/2'
'-x, -y, -z'
'x-1/2, -y-1/2, z-1/2'

loop_
_atom_site_label
_atom_site_type_symbol
_atom_site_fract_x
_atom_site_fract_y
_atom_site_fract_z
_atom_site_U_iso_or_equiv
_atom_site_adp_type
_atom_site_occupancy
_atom_site_symmetry_multiplicity
_atom_site_calc_flag
_atom_site_refinement_flags
Br1 Br 0.19140(4) 0.90319(2) 0.49285(3) 0.02802(19) Uani 1 1 d .
S2 S 0.35263(8) 0.71512(6) 0.38618(7) 0.0212(2) Uani 1 1 d .
S3 S 0.32775(8) 0.37858(6) 0.38908(7) 0.0204(2) Uani 1 1 d .
C1 C 0.3830(3) 0.5039(2) 0.3647(3) 0.0171(6) Uani 1 1 d .
C3 C 0.5048(3) 0.2239(3) 0.2949(3) 0.0200(7) Uani 1 1 d .
C4 C 0.4745(3) 0.3306(2) 0.3102(3) 0.0187(7) Uani 1 1 d .
C5 C 0.3008(3) 0.5894(2) 0.4156(3) 0.0182(7) Uani 1 1 d .
C6 C 0.2156(3) 0.7615(2) 0.4735(3) 0.0219(7) Uani 1 1 d .
C7 C 0.4310(4) 0.1391(3) 0.3359(3) 0.0230(7) Uani 1 1 d .
C9 C 0.1821(3) 0.5856(3) 0.4909(3) 0.0208(8) Uani 1 1 d .
H9 H 0.1391 0.5247 0.5166 0.025 Uiso 1 1 calc R
C10 C 0.1337(4) 0.6850(3) 0.5242(3) 0.0262(7) Uani 1 1 d .
H10 H 0.0554 0.6970 0.5746 0.031 Uiso 1 1 calc R
C12 C 0.5074(3) 0.5074(2) 0.2973(3) 0.0230(7) Uani 1 1 d .
H12 H 0.5524 0.5686 0.2749 0.028 Uiso 1 1 calc R
C14 C 0.5589(4) 0.4113(2) 0.2664(3) 0.0220(7) Uani 1 1 d .
H14 H 0.6419 0.4013 0.2208 0.026 Uiso 1 1 calc R
C18 C 0.6350(4) 0.2020(3) 0.2267(3) 0.0253(7) Uani 1 1 d .
C2 C 0.3018(4) 0.1469(2) 0.4051(3) 0.0262(7) Uani 1 1 d .
C8 C 0.4821(4) 0.0377(3) 0.3092(3) 0.0289(8) Uani 1 1 d .
N1 N 0.1974(3) 0.1489(2) 0.4591(3) 0.0376(8) Uani 1 1 d .
N3 N 0.5208(4) -0.0456(3) 0.2867(4) 0.0451(9) Uani 1 1 d .
N2 N 0.7391(3) 0.1844(3) 0.1748(3) 0.0413(8) Uani 1 1 d .

loop_
_atom_site_aniso_label
_atom_site_aniso_U_11
_atom_site_aniso_U_22
_atom_site_aniso_U_33
_atom_site_aniso_U_23
_atom_site_aniso_U_13
_atom_site_aniso_U_12
Br1 0.0368(3) 0.0153(3) 0.0316(3) -0.00286(12) -0.00245(17) 0.00416(12)
S2 0.0263(4) 0.0132(4) 0.0241(4) 0.0001(3) 0.0013(3) -0.0010(3)
S3 0.0237(4) 0.0109(4) 0.0272(4) 0.0004(3) 0.0069(3) 0.0010(3)
C1 0.0235(15) 0.0101(15) 0.0174(14) -0.0010(12) -0.0027(11) 0.0015(12)
C3 0.0260(16) 0.0169(16) 0.0167(14) -0.0029(12) -0.0042(12) 0.0036(13)
C4 0.0206(15) 0.0179(16) 0.0176(14) 0.0006(12) 0.0006(12) 0.0039(12)
C5 0.0221(16) 0.0111(16) 0.0211(16) -0.0034(11) -0.0024(13) 0.0001(11)
C6 0.0271(16) 0.0149(16) 0.0230(15) -0.0003(12) -0.0059(12) 0.0029(13)
C7 0.0265(17) 0.0197(17) 0.0227(15) -0.0052(13) -0.0017(13) 0.0053(13)
C9 0.0244(18) 0.0144(19) 0.0240(18) 0.0006(11) 0.0035(14) 0.0003(11)
C10 0.0247(16) 0.0231(18) 0.0311(17) -0.0023(14) 0.0032(13) 0.0015(13)
C12 0.0238(16) 0.0176(17) 0.0277(16) 0.0031(13) 0.0021(13) -0.0053(13)
C14 0.0207(16) 0.0232(19) 0.0223(16) -0.0014(12) 0.0045(13) 0.0003(12)
C18 0.0340(18) 0.0201(17) 0.0215(15) 0.0011(13) -0.0011(14) 0.0097(14)
C2 0.038(2) 0.0107(16) 0.0299(17) -0.0021(13) -0.0015(16) -0.0015(14)
C8 0.0320(18) 0.0193(19) 0.0349(19) -0.0027(14) -0.0049(15) 0.0001(14)
N1 0.045(2) 0.0236(17) 0.0456(18) -0.0050(15) 0.0145(15) -0.0041(13)
N3 0.047(2) 0.022(2) 0.066(2) -0.0104(16) 0.0019(17) 0.0096(14)
N2 0.0421(19) 0.047(2) 0.0353(17) 0.0061(15) 0.0096(15) 0.0225(16)

loop_
_atom_type_symbol
_atom_type_description
_atom_type_scat_dispersion_real
_atom_type_scat_dispersion_imag
_atom_type_scat_source
C C 0.0033 0.0016 'International Tables Vol C Tables 4.2.6.8 and 6.1.1.4'
H H 0.0000 0.0000 'International Tables Vol C Tables 4.2.6.8 and 6.1.1.4'
N N 0.0061 0.0033 'International Tables Vol C Tables 4.2.6.8 and 6.1.1.4'
S S 0.1246 0.1234 'International Tables Vol C Tables 4.2.6.8 and 6.1.1.4'
Br Br -0.2901 2.4595 'International Tables Vol C Tables 4.2.6.8 and 6.1.1.4'

loop_
_geom_angle_atom_site_label_1
_geom_angle_atom_site_label_2
_geom_angle_atom_site_label_3
_geom_angle
C6 S2 C5 91.01(16)
C1 S3 C4 91.49(15)
C12 C1 C5 128.6(3)
C12 C1 S3 111.4(2)
C5 C1 S3 120.0(2)
C7 C3 C4 129.9(3)
C7 C3 C18 115.5(3)
C4 C3 C18 114.6(3)
C14 C4 C3 125.3(3)
C14 C4 S3 110.3(2)
C3 C4 S3 124.4(2)
C9 C5 C1 128.5(3)
C9 C5 S2 111.7(2)
C1 C5 S2 119.8(2)
C10 C6 S2 113.0(3)
C10 C6 Br1 126.8(3)
S2 C6 Br1 120.17(19)
C3 C7 C2 122.7(3)
C3 C7 C8 120.2(3)
C2 C7 C8 117.1(3)
C5 C9 C10 112.2(3)
C6 C10 C9 112.1(3)
C1 C12 C14 113.4(3)
C12 C14 C4 113.4(3)
N2 C18 C3 178.8(3)
N1 C2 C7 177.0(4)
N3 C8 C7 178.5(4)

loop_
_geom_bond_atom_site_label_1
_geom_bond_atom_site_label_2
_geom_bond_distance
Br1 C6 1.863(3)
S2 C6 1.708(3)
S2 C5 1.730(3)
S3 C1 1.725(3)
S3 C4 1.734(3)
C1 C12 1.376(4)
C1 C5 1.459(4)
C3 C7 1.373(5)
C3 C4 1.421(4)
C3 C18 1.454(5)
C4 C14 1.395(4)
C5 C9 1.384(4)
C6 C10 1.371(5)
C7 C2 1.428(5)
C7 C8 1.429(5)
C9 C10 1.414(5)
C12 C14 1.378(5)
C18 N2 1.147(5)
C2 N1 1.139(5)
C8 N3 1.165(5)
